data_4350101
loop_
_publ_author_name
'Elamathi, C.'
'Butcher, R. J.'
'Mohankumar, A.'
'Sundararaj, P.'
'Madankumar, A.'
'Kalaivani, P.'
'Prabhakaran, R.'

_publ_section_title
;
 A quinoline-based probe for effective and selective sensing of aspartic
 acid in aqueous medium: in vitro and in vivo live cell imaging
;
_journal_issue 11
_journal_name_full 'Inorganic Chemistry Frontiers'
_journal_page_first 3237
_journal_paper_doi 10.1039/C9QI00992B
_journal_volume 6
_journal_year 2019
_chemical_formula_moiety 'C18 H16 N4 O2, C H4 O'
_chemical_formula_sum 'C19 H20 N4 O3'
_chemical_formula_weight 352.39
_space_group_crystal_system monoclinic
_space_group_IT_number 15
_space_group_name_Hall '-C 2yc'
_space_group_name_H-M_alt 'C 1 2/c 1'
_atom_sites_solution_hydrogens geom
_audit_creation_method SHELXL-2014/7
_audit_update_record
;
2019-07-19 deposited with the CCDC.	2019-09-18 downloaded from the CCDC.
;
_cell_angle_alpha 90
_cell_angle_beta 114.477(13)
_cell_angle_gamma 90
_cell_formula_units_Z 8
_cell_length_a 31.955(5)
_cell_length_b 5.0786(5)
_cell_length_c 23.326(3)
_cell_measurement_reflns_used 2476
_cell_measurement_temperature 120(2)
_cell_measurement_theta_max 30.8370
_cell_measurement_theta_min 4.0910
_cell_volume 3445.3(9)
_computing_cell_refinement
;
CrysAlisPro, Agilent Technologies,
Version 1.171.37.35 (release 13-08-2014 CrysAlis171 .NET)
(compiled Aug 13 2014,18:06:01)
;
_computing_data_collection
;
CrysAlisPro, Agilent Technologies,
Version 1.171.37.35 (release 13-08-2014 CrysAlis171 .NET)
(compiled Aug 13 2014,18:06:01)
;
_computing_data_reduction
;
CrysAlisPro, Agilent Technologies,
Version 1.171.37.35 (release 13-08-2014 CrysAlis171 .NET)
(compiled Aug 13 2014,18:06:01)
;
_computing_molecular_graphics 'SHELXTL (Sheldrick, 2008)'
_computing_publication_material 'SHELXTL (Sheldrick, 2008)'
_computing_structure_refinement 'SHELXL-2014/7 (Sheldrick, 2008)'
_computing_structure_solution 'Shelxt (Sheldrick, 2015)'
_diffrn_ambient_temperature 120(2)
_diffrn_detector_area_resol_mean 10.6501
_diffrn_measured_fraction_theta_full 0.983
_diffrn_measured_fraction_theta_max 0.852
_diffrn_measurement_device_type 'SuperNova, Dual, Cu at zero, Atlas'
_diffrn_measurement_method '\w scans'
_diffrn_radiation_type MoK\a
_diffrn_radiation_wavelength 0.71073
_diffrn_reflns_av_R_equivalents 0.0649
_diffrn_reflns_av_unetI/netI 0.0974
_diffrn_reflns_Laue_measured_fraction_full 0.983
_diffrn_reflns_Laue_measured_fraction_max 0.852
_diffrn_reflns_limit_h_max 45
_diffrn_reflns_limit_h_min -43
_diffrn_reflns_limit_k_max 6
_diffrn_reflns_limit_k_min -5
_diffrn_reflns_limit_l_max 27
_diffrn_reflns_limit_l_min -34
_diffrn_reflns_number 10807
_diffrn_reflns_point_group_measured_fraction_full 0.983
_diffrn_reflns_point_group_measured_fraction_max 0.852
_diffrn_reflns_theta_full 25.500
_diffrn_reflns_theta_max 31.398
_diffrn_reflns_theta_min 3.499
_diffrn_source 'SuperNova (Mo) X-ray Source'
_exptl_absorpt_coefficient_mu 0.094
_exptl_absorpt_correction_T_max 1.00000
_exptl_absorpt_correction_T_min 0.52463
_exptl_absorpt_correction_type multi-scan
_exptl_absorpt_process_details
;
CrysAlisPro, Agilent Technologies,
Version 1.171.37.35 (release 13-08-2014 CrysAlis171 .NET)
(compiled Aug 13 2014,18:06:01)
Empirical absorption correction using spherical harmonics,
 implemented in SCALE3 ABSPACK scaling algorithm.
;
_exptl_crystal_colour colorless
_exptl_crystal_density_diffrn 1.359
_exptl_crystal_description
;
long plate
;
_exptl_crystal_F_000 1488
_exptl_crystal_size_max 0.47
_exptl_crystal_size_mid 0.18
_exptl_crystal_size_min 0.08
_refine_diff_density_max 0.422
_refine_diff_density_min -0.413
_refine_diff_density_rms 0.091
_refine_ls_extinction_method none
_refine_ls_goodness_of_fit_ref 1.060
_refine_ls_hydrogen_treatment constr
_refine_ls_matrix_type full
_refine_ls_number_parameters 239
_refine_ls_number_reflns 4849
_refine_ls_number_restraints 0
_refine_ls_restrained_S_all 1.060
_refine_ls_R_factor_all 0.1402
_refine_ls_R_factor_gt 0.0924
_refine_ls_shift/su_max 0.000
_refine_ls_shift/su_mean 0.000
_refine_ls_structure_factor_coef Fsqd
_refine_ls_weighting_details 'w=1/[\s^2^(Fo^2^)+(0.1053P)^2^+4.0854P] where P=(Fo^2^+2Fc^2^)/3'
_refine_ls_weighting_scheme calc
_refine_ls_wR_factor_gt 0.2183
_refine_ls_wR_factor_ref 0.2537
_reflns_Friedel_coverage 0.000
_reflns_number_gt 2974
_reflns_number_total 4849
_reflns_threshold_expression 'I > 2\s(I)'
_cod_data_source_file c9qi00992b3.cif
_cod_data_source_block shelx
_cod_original_cell_volume 3445.3(8)
_cod_original_sg_symbol_H-M 'C 2/c'
_cod_database_code 4350101
_shelx_shelxl_version_number 2014/7
_shelx_space_group_comment
;
The symmetry employed for this shelxl refinement is uniquely defined
by the following loop, which should always be used as a source of
symmetry information in preference to the above space-group names.
They are only intended as comments.
;

loop_
_space_group_symop_operation_xyz
'x, y, z'
'-x, y, -z+1/2'
'x+1/2, y+1/2, z'
'-x+1/2, y+1/2, -z+1/2'
'-x, -y, -z'
'x, -y, z-1/2'
'-x+1/2, -y+1/2, -z'
'x+1/2, -y+1/2, z-1/2'

loop_
_atom_site_label
_atom_site_type_symbol
_atom_site_fract_x
_atom_site_fract_y
_atom_site_fract_z
_atom_site_U_iso_or_equiv
_atom_site_adp_type
_atom_site_occupancy
_atom_site_site_symmetry_order
_atom_site_calc_flag
_atom_site_refinement_flags_posn
_atom_site_refinement_flags_adp
O1 O 0.80080(7) 0.4164(4) 0.52484(9) 0.0245(5) Uani 1 1 d . .
O2 O 0.61545(8) 1.1175(4) 0.29939(10) 0.0331(6) Uani 1 1 d . .
O3 O 0.60105(9) 1.3970(5) 0.38994(11) 0.0422(6) Uani 1 1 d . .
H3 H 0.6139 1.3277 0.3688 0.063 Uiso 1 1 calc R U
N1 N 0.82585(8) 0.0834(4) 0.48230(11) 0.0214(5) Uani 1 1 d . .
H1A H 0.8477 0.0491 0.5197 0.026 Uiso 1 1 calc R U
N2 N 0.69478(8) 0.6040(4) 0.35796(11) 0.0219(5) Uani 1 1 d . .
N3 N 0.67035(9) 0.8284(5) 0.35670(11) 0.0244(5) Uani 1 1 d . .
H3B H 0.6785 0.9269 0.3907 0.029 Uiso 1 1 calc R U
N4 N 0.61925(9) 0.7142(4) 0.25733(11) 0.0247(5) Uani 1 1 d . .
H4N H 0.6328 0.5595 0.2670 0.047(11) Uiso 1 1 calc R .
C1 C 0.79594(10) 0.2853(5) 0.47769(13) 0.0208(5) Uani 1 1 d . .
C2 C 0.75972(9) 0.3349(5) 0.41551(12) 0.0201(5) Uani 1 1 d . .
C3 C 0.75741(10) 0.1873(5) 0.36555(13) 0.0214(6) Uani 1 1 d . .
H3A H 0.7338 0.2225 0.3251 0.026 Uiso 1 1 calc R U
C4 C 0.78943(10) -0.0184(5) 0.37210(13) 0.0208(6) Uani 1 1 d . .
C5 C 0.78758(10) -0.1711(6) 0.32042(13) 0.0238(6) Uani 1 1 d . .
H5A H 0.7646 -0.1370 0.2794 0.029 Uiso 1 1 calc R U
C6 C 0.81907(10) -0.3691(6) 0.32941(14) 0.0249(6) Uani 1 1 d . .
H6A H 0.8177 -0.4719 0.2947 0.030 Uiso 1 1 calc R U
C7 C 0.85302(10) -0.4190(6) 0.38965(14) 0.0249(6) Uani 1 1 d . .
H7A H 0.8745 -0.5566 0.3951 0.030 Uiso 1 1 calc R U
C8 C 0.85640(10) -0.2747(5) 0.44153(14) 0.0227(6) Uani 1 1 d . .
C9 C 0.82410(10) -0.0698(5) 0.43224(13) 0.0205(6) Uani 1 1 d . .
C10 C 0.89313(10) -0.3321(6) 0.50581(14) 0.0266(6) Uani 1 1 d . .
H10A H 0.9125 -0.4765 0.5030 0.040 Uiso 1 1 calc R U
H10B H 0.8788 -0.3828 0.5341 0.040 Uiso 1 1 calc R U
H10C H 0.9120 -0.1746 0.5223 0.040 Uiso 1 1 calc R U
C11 C 0.72899(10) 0.5542(5) 0.41034(13) 0.0211(6) Uani 1 1 d . .
H11A H 0.7343 0.6614 0.4461 0.025 Uiso 1 1 calc R U
C12 C 0.63379(10) 0.8986(5) 0.30349(13) 0.0234(6) Uani 1 1 d . .
C13 C 0.58500(9) 0.7417(5) 0.19574(13) 0.0201(5) Uani 1 1 d . .
C14 C 0.58505(11) 0.5624(7) 0.15172(15) 0.0340(7) Uani 1 1 d . .
H14A H 0.6074 0.4258 0.1642 0.041 Uiso 1 1 calc R U
C15 C 0.55333(12) 0.5762(8) 0.08960(15) 0.0372(8) Uani 1 1 d . .
H15A H 0.5540 0.4503 0.0599 0.045 Uiso 1 1 calc R U
C16 C 0.52085(11) 0.7720(6) 0.07102(15) 0.0337(7) Uani 1 1 d . .
H16A H 0.4990 0.7837 0.0285 0.040 Uiso 1 1 calc R U
C17 C 0.52041(14) 0.9499(7) 0.11471(19) 0.0511(11) Uani 1 1 d . .
H17A H 0.4980 1.0860 0.1019 0.061 Uiso 1 1 calc R U
C18 C 0.55183(13) 0.9372(6) 0.17725(17) 0.0423(9) Uani 1 1 d . .
H18A H 0.5506 1.0612 0.2070 0.051 Uiso 1 1 calc R U
C19 C 0.55801(14) 1.5036(10) 0.34858(19) 0.0563(11) Uani 1 1 d . .
H19A H 0.5358 1.4828 0.3672 0.084 Uiso 1 1 calc R U
H19B H 0.5469 1.4105 0.3082 0.084 Uiso 1 1 calc R U
H19C H 0.5617 1.6910 0.3418 0.084 Uiso 1 1 calc R U

loop_
_atom_site_aniso_label
_atom_site_aniso_U_11
_atom_site_aniso_U_22
_atom_site_aniso_U_33
_atom_site_aniso_U_23
_atom_site_aniso_U_13
_atom_site_aniso_U_12
O1 0.0302(11) 0.0286(10) 0.0109(9) -0.0023(8) 0.0049(8) -0.0028(8)
O2 0.0501(14) 0.0145(9) 0.0210(11) -0.0026(8) 0.0009(10) 0.0043(9)
O3 0.0503(16) 0.0439(14) 0.0226(12) -0.0020(10) 0.0054(11) 0.0123(12)
N1 0.0262(12) 0.0220(11) 0.0101(11) 0.0016(9) 0.0015(9) -0.0037(9)
N2 0.0255(12) 0.0205(11) 0.0158(12) 0.0006(9) 0.0046(10) -0.0030(9)
N3 0.0306(13) 0.0200(11) 0.0145(11) -0.0017(9) 0.0013(10) -0.0014(9)
N4 0.0332(13) 0.0163(10) 0.0142(11) -0.0013(9) -0.0006(10) -0.0006(9)
C1 0.0237(13) 0.0241(12) 0.0129(12) 0.0028(11) 0.0059(10) -0.0045(10)
C2 0.0238(13) 0.0225(12) 0.0114(12) 0.0024(10) 0.0048(10) -0.0066(10)
C3 0.0245(14) 0.0240(13) 0.0122(12) 0.0027(10) 0.0041(10) -0.0063(10)
C4 0.0271(14) 0.0196(12) 0.0134(13) 0.0030(10) 0.0062(11) -0.0067(10)
C5 0.0275(15) 0.0262(13) 0.0145(13) 0.0010(11) 0.0054(11) -0.0063(11)
C6 0.0319(16) 0.0250(14) 0.0177(14) -0.0022(11) 0.0102(12) -0.0065(11)
C7 0.0263(15) 0.0256(14) 0.0219(15) 0.0001(12) 0.0091(12) -0.0051(11)
C8 0.0240(14) 0.0229(13) 0.0186(14) 0.0020(11) 0.0061(11) -0.0060(10)
C9 0.0271(14) 0.0198(12) 0.0132(13) 0.0022(10) 0.0068(11) -0.0066(10)
C10 0.0280(15) 0.0272(14) 0.0192(14) 0.0007(12) 0.0042(12) -0.0021(11)
C11 0.0261(14) 0.0223(13) 0.0108(12) 0.0005(10) 0.0035(11) -0.0068(10)
C12 0.0302(15) 0.0182(12) 0.0159(14) 0.0002(11) 0.0038(11) -0.0044(10)
C13 0.0245(13) 0.0161(11) 0.0145(13) -0.0001(10) 0.0028(11) -0.0026(10)
C14 0.0295(16) 0.0433(18) 0.0225(16) -0.0103(14) 0.0041(13) 0.0079(13)
C15 0.0312(17) 0.059(2) 0.0182(15) -0.0123(15) 0.0065(13) -0.0037(15)
C16 0.0344(17) 0.0353(16) 0.0166(15) 0.0034(13) -0.0043(12) -0.0118(13)
C17 0.052(2) 0.0249(15) 0.038(2) -0.0038(15) -0.0196(17) 0.0093(15)
C18 0.048(2) 0.0269(16) 0.0280(18) -0.0121(14) -0.0085(15) 0.0126(14)
C19 0.042(2) 0.094(3) 0.029(2) -0.006(2) 0.0098(17) 0.004(2)

loop_
_atom_type_symbol
_atom_type_description
_atom_type_scat_dispersion_real
_atom_type_scat_dispersion_imag
_atom_type_scat_source
C C 0.0033 0.0016 'International Tables Vol C Tables 4.2.6.8 and 6.1.1.4'
H H 0.0000 0.0000 'International Tables Vol C Tables 4.2.6.8 and 6.1.1.4'
N N 0.0061 0.0033 'International Tables Vol C Tables 4.2.6.8 and 6.1.1.4'
O O 0.0106 0.0060 'International Tables Vol C Tables 4.2.6.8 and 6.1.1.4'

loop_
_geom_angle_atom_site_label_1
_geom_angle_atom_site_label_2
_geom_angle_atom_site_label_3
_geom_angle
C19 O3 H3 109.5
C1 N1 C9 124.7(2)
C1 N1 H1A 117.7
C9 N1 H1A 117.7
C11 N2 N3 115.9(2)
C12 N3 N2 120.3(2)
C12 N3 H3B 119.8
N2 N3 H3B 119.8
C12 N4 C13 127.5(2)
C12 N4 H4N 116.3
C13 N4 H4N 116.3
O1 C1 N1 120.2(2)
O1 C1 C2 123.2(3)
N1 C1 C2 116.6(2)
C3 C2 C1 119.8(3)
C3 C2 C11 123.7(2)
C1 C2 C11 116.5(2)
C2 C3 C4 122.0(3)
C2 C3 H3A 119.0
C4 C3 H3A 119.0
C9 C4 C5 119.1(3)
C9 C4 C3 118.5(2)
C5 C4 C3 122.4(3)
C6 C5 C4 120.1(3)
C6 C5 H5A 120.0
C4 C5 H5A 120.0
C5 C6 C7 120.0(3)
C5 C6 H6A 120.0
C7 C6 H6A 120.0
C8 C7 C6 122.1(3)
C8 C7 H7A 118.9
C6 C7 H7A 118.9
C7 C8 C9 117.9(3)
C7 C8 C10 121.2(3)
C9 C8 C10 120.9(3)
N1 C9 C4 118.5(3)
N1 C9 C8 120.7(2)
C4 C9 C8 120.8(3)
C8 C10 H10A 109.5
C8 C10 H10B 109.5
H10A C10 H10B 109.5
C8 C10 H10C 109.5
H10A C10 H10C 109.5
H10B C10 H10C 109.5
N2 C11 C2 120.6(3)
N2 C11 H11A 119.7
C2 C11 H11A 119.7
O2 C12 N3 120.5(3)
O2 C12 N4 124.2(3)
N3 C12 N4 115.3(2)
C14 C13 C18 118.7(3)
C14 C13 N4 117.2(3)
C18 C13 N4 124.1(3)
C13 C14 C15 121.5(3)
C13 C14 H14A 119.2
C15 C14 H14A 119.2
C16 C15 C14 119.8(3)
C16 C15 H15A 120.1
C14 C15 H15A 120.1
C17 C16 C15 119.0(3)
C17 C16 H16A 120.5
C15 C16 H16A 120.5
C16 C17 C18 121.8(3)
C16 C17 H17A 119.1
C18 C17 H17A 119.1
C13 C18 C17 119.2(3)
C13 C18 H18A 120.4
C17 C18 H18A 120.4
O3 C19 H19A 109.5
O3 C19 H19B 109.5
H19A C19 H19B 109.5
O3 C19 H19C 109.5
H19A C19 H19C 109.5
H19B C19 H19C 109.5

loop_
_geom_bond_atom_site_label_1
_geom_bond_atom_site_label_2
_geom_bond_distance
O1 C1 1.239(3)
O2 C12 1.242(3)
O3 C19 1.420(5)
O3 H3 0.8400
N1 C1 1.375(4)
N1 C9 1.385(3)
N1 H1A 0.8800
N2 C11 1.282(3)
N2 N3 1.375(3)
N3 C12 1.353(4)
N3 H3B 0.8800
N4 C12 1.356(4)
N4 C13 1.407(3)
N4 H4N 0.8800
C1 C2 1.455(4)
C2 C3 1.362(4)
C2 C11 1.457(4)
C3 C4 1.426(4)
C3 H3A 0.9500
C4 C9 1.406(4)
C4 C5 1.414(4)
C5 C6 1.376(4)
C5 H5A 0.9500
C6 C7 1.397(4)
C6 H6A 0.9500
C7 C8 1.380(4)
C7 H7A 0.9500
C8 C9 1.418(4)
C8 C10 1.501(4)
C10 H10A 0.9800
C10 H10B 0.9800
C10 H10C 0.9800
C11 H11A 0.9500
C13 C14 1.373(4)
C13 C18 1.385(4)
C14 C15 1.384(4)
C14 H14A 0.9500
C15 C16 1.372(5)
C15 H15A 0.9500
C16 C17 1.366(5)
C16 H16A 0.9500
C17 C18 1.388(5)
C17 H17A 0.9500
C18 H18A 0.9500
C19 H19A 0.9800
C19 H19B 0.9800
C19 H19C 0.9800

loop_
_geom_hbond_atom_site_label_D
_geom_hbond_atom_site_label_H
_geom_hbond_atom_site_label_A
_geom_hbond_distance_DH
_geom_hbond_distance_HA
_geom_hbond_distance_DA
_geom_hbond_angle_DHA
_geom_hbond_site_symmetry_A
O3 H3 O2 0.84 1.96 2.737(3) 154.3 .
N1 H1A O3 0.88 2.08 2.929(3) 161.0 7_666
N3 H3B O1 0.88 1.97 2.838(3) 169.2 7_666
N4 H4N O2 0.88 2.50 3.203(3) 137.0 1_545
C11 H11A O1 0.95 2.64 3.408(3) 138.7 7_666
C18 H18A O2 0.95 2.31 2.879(4) 118.1 .

loop_
_geom_torsion_atom_site_label_1
_geom_torsion_atom_site_label_2
_geom_torsion_atom_site_label_3
_geom_torsion_atom_site_label_4
_geom_torsion
C11 N2 N3 C12 179.7(2)
C9 N1 C1 O1 -178.2(2)
C9 N1 C1 C2 1.1(4)
O1 C1 C2 C3 178.1(2)
N1 C1 C2 C3 -1.2(4)
O1 C1 C2 C11 1.2(4)
N1 C1 C2 C11 -178.1(2)
C1 C2 C3 C4 0.5(4)
C11 C2 C3 C4 177.2(2)
C2 C3 C4 C9 0.4(4)
C2 C3 C4 C5 -179.4(2)
C9 C4 C5 C6 0.8(4)
C3 C4 C5 C6 -179.4(2)
C4 C5 C6 C7 -0.2(4)
C5 C6 C7 C8 -0.1(4)
C6 C7 C8 C9 -0.2(4)
C6 C7 C8 C10 179.9(3)
C1 N1 C9 C4 -0.2(4)
C1 N1 C9 C8 -179.8(2)
C5 C4 C9 N1 179.2(2)
C3 C4 C9 N1 -0.6(4)
C5 C4 C9 C8 -1.1(4)
C3 C4 C9 C8 179.1(2)
C7 C8 C9 N1 -179.5(2)
C10 C8 C9 N1 0.3(4)
C7 C8 C9 C4 0.8(4)
C10 C8 C9 C4 -179.3(2)
N3 N2 C11 C2 -174.6(2)
C3 C2 C11 N2 6.6(4)
C1 C2 C11 N2 -176.6(2)
N2 N3 C12 O2 -170.4(3)
N2 N3 C12 N4 10.5(4)
C13 N4 C12 O2 6.9(5)
C13 N4 C12 N3 -174.0(3)
C12 N4 C13 C14 161.1(3)
C12 N4 C13 C18 -18.6(5)
C18 C13 C14 C15 1.1(5)
N4 C13 C14 C15 -178.7(3)
C13 C14 C15 C16 -0.2(5)
C14 C15 C16 C17 -0.3(5)
C15 C16 C17 C18 -0.2(6)
C14 C13 C18 C17 -1.5(5)
N4 C13 C18 C17 178.3(3)
C16 C17 C18 C13 1.1(6)
